data_4120673
loop_
_publ_author_name
'Krikorian, Markrete'
'Liu, Shuang'
'Swager, Timothy M.'

_publ_section_title
;
 Columnar Liquid Crystallinity and Mechanochromism in Cationic
 Platinum(II) Complexes.
;
_journal_issue 8
_journal_name_full 'Journal of the American Chemical Society'
_journal_page_first 2952
_journal_paper_doi 10.1021/ja4114352
_journal_volume 136
_journal_year 2014
_chemical_formula_sum 'C24 H26 B F4 N5 Pt'
_chemical_formula_weight 666.40
_chemical_name_systematic
; 
 ? 
;
_space_group_IT_number 14
_symmetry_cell_setting monoclinic
_symmetry_space_group_name_Hall '-P 2yn'
_symmetry_space_group_name_H-M 'P 1 21/n 1'
_atom_sites_solution_hydrogens geom
_atom_sites_solution_primary direct
_atom_sites_solution_secondary difmap
_audit_creation_method SHELXL-97
_cell_angle_alpha 90.00
_cell_angle_beta 95.823(3)
_cell_angle_gamma 90.00
_cell_formula_units_Z 4
_cell_length_a 14.6099(7)
_cell_length_b 7.1043(3)
_cell_length_c 22.2579(10)
_cell_measurement_reflns_used 5599
_cell_measurement_temperature 100(2)
_cell_measurement_theta_max 66.62
_cell_measurement_theta_min 3.46
_cell_volume 2298.30(18)
_computing_cell_refinement 'SAINT 7.46A (Bruker-AXS, 2011)'
_computing_data_collection 'APEX2 v2011.4.0 (Bruker-AXS, 2011)'
_computing_data_reduction 'SAINT 7.46A (Bruker-AXS, 2011)'
_computing_molecular_graphics 'Bruker SHELXTL'
_computing_publication_material 'Bruker SHELXTL'
_computing_structure_refinement 'SHELXL-97 (Sheldrick, 2008)'
_computing_structure_solution 'SHELXS-97 (Sheldrick, 2008)'
_diffrn_ambient_temperature 100(2)
_diffrn_detector_area_resol_mean 8.3
_diffrn_measured_fraction_theta_full 0.939
_diffrn_measured_fraction_theta_max 0.940
_diffrn_measurement_device_type 'Bruker Smart APEX2 CCD'
_diffrn_measurement_method '\f and \w scans'
_diffrn_radiation_monochromator 'Incoatech ImuS multilayer optics'
_diffrn_radiation_source 'ImuS micro-focus sealed tube'
_diffrn_radiation_type CuK\a
_diffrn_radiation_wavelength 1.54178
_diffrn_reflns_av_R_equivalents 0.0711
_diffrn_reflns_av_sigmaI/netI 0.0803
_diffrn_reflns_limit_h_max 17
_diffrn_reflns_limit_h_min -16
_diffrn_reflns_limit_k_max 7
_diffrn_reflns_limit_k_min -8
_diffrn_reflns_limit_l_max 21
_diffrn_reflns_limit_l_min -26
_diffrn_reflns_number 11645
_diffrn_reflns_theta_full 65.91
_diffrn_reflns_theta_max 65.91
_diffrn_reflns_theta_min 3.46
_exptl_absorpt_coefficient_mu 11.917
_exptl_absorpt_correction_T_max 0.8901
_exptl_absorpt_correction_T_min 0.4135
_exptl_absorpt_correction_type multi-scan
_exptl_absorpt_process_details 'SADABS (Sheldrick, 2009)'
_exptl_crystal_colour orange
_exptl_crystal_density_diffrn 1.926
_exptl_crystal_density_method 'not measured'
_exptl_crystal_description plate
_exptl_crystal_F_000 1296
_exptl_crystal_size_max 0.09
_exptl_crystal_size_mid 0.05
_exptl_crystal_size_min 0.01
_refine_diff_density_max 9.649
_refine_diff_density_min -1.742
_refine_diff_density_rms 0.447
_refine_ls_extinction_method none
_refine_ls_goodness_of_fit_ref 1.110
_refine_ls_hydrogen_treatment constr
_refine_ls_matrix_type full
_refine_ls_number_parameters 316
_refine_ls_number_reflns 3771
_refine_ls_number_restraints 340
_refine_ls_restrained_S_all 1.064
_refine_ls_R_factor_all 0.1166
_refine_ls_R_factor_gt 0.0938
_refine_ls_shift/su_max 0.001
_refine_ls_shift/su_mean 0.000
_refine_ls_structure_factor_coef Fsqd
_refine_ls_weighting_details 'calc w=1/[\s^2^(Fo^2^)+(0.1430P)^2^+56.8825P] where P=(Fo^2^+2Fc^2^)/3'
_refine_ls_weighting_scheme calc
_refine_ls_wR_factor_gt 0.2349
_refine_ls_wR_factor_ref 0.2535
_reflns_number_gt 2830
_reflns_number_total 3771
_reflns_threshold_expression >2sigma(I)
_cod_data_source_file ja4114352_si_001.cif
_cod_data_source_block x12100
_cod_depositor_comments
;
The following automatic conversions were performed:

'_symmetry_cell_setting' value 'Monoclinic' changed to 'monoclinic'
according to
/usr/data/users/saulius/automatic-downloads/current/ACS/lib/dictionaries/cif_core.dic
dictionary named 'cif_core.dic' version 2.4.2 from 2011-04-26.

Automatic conversion script
Id: cif_fix_values 2281 2013-09-26 08:29:07Z andrius 
;
_cod_original_sg_symbol_H-M P2(1)/n
_cod_database_code 4120673

loop_
_symmetry_equiv_pos_as_xyz
'x, y, z'
'-x+1/2, y+1/2, -z+1/2'
'-x, -y, -z'
'x-1/2, -y-1/2, z-1/2'

loop_
_atom_site_label
_atom_site_type_symbol
_atom_site_fract_x
_atom_site_fract_y
_atom_site_fract_z
_atom_site_U_iso_or_equiv
_atom_site_adp_type
_atom_site_occupancy
_atom_site_symmetry_multiplicity
_atom_site_calc_flag
_atom_site_refinement_flags
Pt1 Pt 0.75725(5) 0.29022(11) 0.73273(3) 0.0229(3) Uani 1 1 d U
N1 N 0.6541(9) 0.3078(19) 0.6645(6) 0.0210(18) Uani 1 1 d U
C1 C 0.5661(11) 0.348(2) 0.6745(7) 0.024(3) Uani 1 1 d U
H1 H 0.5497 0.3586 0.7146 0.029 Uiso 1 1 calc R
C2 C 0.5012(12) 0.375(3) 0.6266(8) 0.029(3) Uani 1 1 d U
H2 H 0.4395 0.4030 0.6335 0.035 Uiso 1 1 calc R
C3 C 0.5246(12) 0.361(3) 0.5678(8) 0.029(3) Uani 1 1 d U
H3 H 0.4790 0.3728 0.5344 0.035 Uiso 1 1 calc R
C4 C 0.6144(12) 0.330(2) 0.5588(7) 0.024(3) Uani 1 1 d U
H4 H 0.6322 0.3296 0.5189 0.028 Uiso 1 1 calc R
C5 C 0.6810(12) 0.298(2) 0.6085(7) 0.024(2) Uani 1 1 d U
C6 C 0.7793(12) 0.259(3) 0.6060(8) 0.028(3) Uani 1 1 d U
C7 C 0.8164(13) 0.217(3) 0.5525(8) 0.032(3) Uani 1 1 d U
H7 H 0.7791 0.2228 0.5151 0.039 Uiso 1 1 calc R
C8 C 0.9077(14) 0.168(3) 0.5543(8) 0.036(3) Uani 1 1 d U
H8 H 0.9340 0.1399 0.5180 0.043 Uiso 1 1 calc R
C9 C 0.9612(13) 0.158(3) 0.6095(8) 0.034(3) Uani 1 1 d U
H9 H 1.0247 0.1276 0.6108 0.041 Uiso 1 1 calc R
C10 C 0.9217(12) 0.194(3) 0.6638(8) 0.033(3) Uani 1 1 d U
H10 H 0.9569 0.1750 0.7016 0.039 Uiso 1 1 calc R
C11 C 0.8314(12) 0.258(2) 0.6617(7) 0.025(3) Uani 1 1 d U
N2 N 0.8594(9) 0.3163(19) 0.8033(6) 0.0214(18) Uani 1 1 d U
C21 C 0.9459(11) 0.377(3) 0.7969(7) 0.026(3) Uani 1 1 d U
H21 H 0.9637 0.4018 0.7578 0.031 Uiso 1 1 calc R
C22 C 1.0087(12) 0.403(3) 0.8475(7) 0.030(3) Uani 1 1 d U
H22 H 1.0701 0.4387 0.8424 0.036 Uiso 1 1 calc R
C23 C 0.9832(12) 0.379(3) 0.9045(8) 0.030(3) Uani 1 1 d U
H23 H 1.0263 0.3960 0.9390 0.037 Uiso 1 1 calc R
C24 C 0.8930(12) 0.328(2) 0.9108(7) 0.026(3) Uani 1 1 d U
H24 H 0.8727 0.3125 0.9497 0.031 Uiso 1 1 calc R
C25 C 0.8332(12) 0.301(2) 0.8592(7) 0.021(2) Uani 1 1 d U
C26 C 0.7352(12) 0.265(2) 0.8606(7) 0.021(2) Uani 1 1 d U
C27 C 0.6789(12) 0.223(3) 0.9051(8) 0.026(3) Uani 1 1 d U
H27 H 0.6955 0.2122 0.9473 0.031 Uiso 1 1 calc R
N3 N 0.6843(10) 0.266(2) 0.8044(6) 0.028(3) Uani 1 1 d U
N4 N 0.5948(10) 0.236(2) 0.8141(6) 0.025(2) Uani 1 1 d U
N5 N 0.5946(10) 0.201(2) 0.8745(6) 0.026(2) Uani 1 1 d U
C28 C 0.5092(12) 0.162(3) 0.9006(8) 0.031(3) Uani 1 1 d U
H28A H 0.5020 0.2550 0.9330 0.037 Uiso 1 1 calc R
H28B H 0.5131 0.0357 0.9193 0.037 Uiso 1 1 calc R
C29 C 0.4240(12) 0.170(3) 0.8544(8) 0.032(3) Uani 1 1 d U
H29A H 0.4190 0.2970 0.8357 0.039 Uiso 1 1 calc R
H29B H 0.4301 0.0771 0.8220 0.039 Uiso 1 1 calc R
C30 C 0.3383(12) 0.129(3) 0.8847(8) 0.038(4) Uani 1 1 d U
H30A H 0.3409 0.2010 0.9230 0.046 Uiso 1 1 calc R
H30B H 0.3373 -0.0064 0.8949 0.046 Uiso 1 1 calc R
C31 C 0.2476(13) 0.180(3) 0.8451(8) 0.034(4) Uani 1 1 d U
H31A H 0.1947 0.1473 0.8676 0.041 Uiso 1 1 calc R
H31B H 0.2460 0.3174 0.8381 0.041 Uiso 1 1 calc R
C32 C 0.2367(14) 0.081(3) 0.7849(8) 0.039(4) Uani 1 1 d U
H32A H 0.2422 -0.0569 0.7918 0.047 Uiso 1 1 calc R
H32B H 0.2873 0.1196 0.7612 0.047 Uiso 1 1 calc R
C33 C 0.1457(13) 0.121(3) 0.7485(8) 0.038(4) Uani 1 1 d U
H33A H 0.1423 0.0524 0.7102 0.058 Uiso 1 1 calc R
H33B H 0.1406 0.2567 0.7404 0.058 Uiso 1 1 calc R
H33C H 0.0952 0.0813 0.7714 0.058 Uiso 1 1 calc R
B1 B 1.2280(9) 0.6646(18) 0.9347(5) 0.032(3) Uani 1 1 d DU
F1 F 1.2041(8) 0.8276(14) 0.9636(4) 0.040(2) Uani 1 1 d DU
F2 F 1.2059(7) 0.6839(16) 0.8728(4) 0.040(2) Uani 1 1 d DU
F3 F 1.1791(7) 0.5154(15) 0.9556(4) 0.040(2) Uani 1 1 d DU
F4 F 1.3219(7) 0.634(2) 0.9476(5) 0.052(3) Uani 1 1 d DU

loop_
_atom_site_aniso_label
_atom_site_aniso_U_11
_atom_site_aniso_U_22
_atom_site_aniso_U_33
_atom_site_aniso_U_23
_atom_site_aniso_U_13
_atom_site_aniso_U_12
Pt1 0.0235(4) 0.0235(5) 0.0194(4) -0.0002(3) -0.0090(3) -0.0002(3)
N1 0.024(2) 0.016(4) 0.0207(19) -0.001(4) -0.0082(16) 0.002(4)
C1 0.025(3) 0.015(7) 0.029(4) 0.000(6) -0.008(3) 0.007(6)
C2 0.027(4) 0.022(8) 0.035(5) 0.001(7) -0.012(3) 0.006(7)
C3 0.033(4) 0.020(8) 0.031(4) 0.004(7) -0.016(4) -0.002(7)
C4 0.036(5) 0.010(7) 0.022(3) 0.003(6) -0.011(3) -0.002(6)
C5 0.030(4) 0.021(7) 0.0192(19) 0.001(6) -0.008(2) 0.001(6)
C6 0.030(4) 0.031(8) 0.021(2) 0.002(6) -0.003(2) 0.000(6)
C7 0.041(5) 0.033(9) 0.023(3) 0.001(7) 0.001(4) 0.003(7)
C8 0.044(6) 0.032(9) 0.032(5) -0.001(7) 0.005(4) 0.008(7)
C9 0.035(6) 0.031(9) 0.038(6) -0.004(7) 0.002(4) 0.006(7)
C10 0.026(4) 0.039(9) 0.032(5) -0.001(7) -0.003(3) 0.002(7)
C11 0.025(3) 0.025(8) 0.023(2) 0.001(6) -0.0045(18) -0.001(5)
N2 0.024(2) 0.016(4) 0.0215(19) 0.003(3) -0.0089(16) 0.001(3)
C21 0.020(4) 0.027(8) 0.029(4) -0.001(6) -0.008(3) 0.004(6)
C22 0.022(5) 0.030(9) 0.035(5) 0.002(7) -0.012(3) 0.003(6)
C23 0.031(5) 0.026(8) 0.030(4) -0.005(7) -0.014(4) -0.001(7)
C24 0.032(4) 0.021(8) 0.022(3) 0.004(6) -0.013(3) 0.001(6)
C25 0.029(3) 0.012(7) 0.0195(19) -0.004(6) -0.009(2) -0.002(6)
C26 0.028(3) 0.015(7) 0.0191(19) -0.011(5) -0.005(2) 0.003(5)
C27 0.030(4) 0.023(8) 0.023(3) 0.001(6) -0.005(3) 0.005(6)
N3 0.025(3) 0.034(8) 0.021(2) 0.000(5) -0.0065(16) 0.003(6)
N4 0.027(3) 0.026(7) 0.022(3) -0.006(5) -0.005(2) 0.000(6)
N5 0.029(3) 0.026(7) 0.023(4) -0.002(5) -0.003(3) 0.006(5)
C28 0.031(4) 0.034(9) 0.027(5) 0.003(7) -0.003(3) -0.001(7)
C29 0.031(3) 0.032(9) 0.032(7) 0.005(7) -0.005(4) 0.002(7)
C30 0.030(4) 0.047(10) 0.035(7) 0.002(8) -0.005(4) 0.001(7)
C31 0.031(4) 0.039(10) 0.032(7) -0.001(6) -0.002(5) 0.006(7)
C32 0.045(9) 0.038(10) 0.033(7) -0.002(7) -0.007(6) 0.005(8)
C33 0.032(8) 0.046(12) 0.036(8) 0.001(9) -0.003(6) -0.013(9)
B1 0.030(5) 0.039(7) 0.025(4) 0.000(6) -0.003(7) -0.004(6)
F1 0.052(6) 0.034(5) 0.032(5) -0.003(4) -0.008(5) -0.005(4)
F2 0.044(6) 0.048(7) 0.026(4) 0.000(3) -0.006(4) -0.002(5)
F3 0.047(5) 0.034(5) 0.037(5) 0.003(4) -0.007(4) -0.007(5)
F4 0.033(4) 0.072(9) 0.048(6) 0.013(6) -0.008(4) 0.003(4)

loop_
_atom_type_symbol
_atom_type_description
_atom_type_scat_dispersion_real
_atom_type_scat_dispersion_imag
_atom_type_scat_source
C C 0.0181 0.0091 'International Tables Vol C Tables 4.2.6.8 and 6.1.1.4'
H H 0.0000 0.0000 'International Tables Vol C Tables 4.2.6.8 and 6.1.1.4'
B B 0.0090 0.0039 'International Tables Vol C Tables 4.2.6.8 and 6.1.1.4'
N N 0.0311 0.0180 'International Tables Vol C Tables 4.2.6.8 and 6.1.1.4'
F F 0.0727 0.0534 'International Tables Vol C Tables 4.2.6.8 and 6.1.1.4'
Pt Pt -4.5932 6.9264 'International Tables Vol C Tables 4.2.6.8 and 6.1.1.4'

loop_
_geom_angle_atom_site_label_1
_geom_angle_atom_site_label_2
_geom_angle_atom_site_label_3
_geom_angle
N3 Pt1 C11 168.5(7)
N3 Pt1 N1 100.7(6)
C11 Pt1 N1 80.7(6)
N3 Pt1 N2 78.7(5)
C11 Pt1 N2 101.7(6)
N1 Pt1 N2 171.2(5)
C5 N1 C1 122.1(13)
C5 N1 Pt1 115.2(11)
C1 N1 Pt1 122.2(11)
N1 C1 C2 119.7(16)
N1 C1 H1 120.2
C2 C1 H1 120.2
C1 C2 C3 120.5(16)
C1 C2 H2 119.8
C3 C2 H2 119.8
C4 C3 C2 118.8(15)
C4 C3 H3 120.6
C2 C3 H3 120.6
C3 C4 C5 120.4(16)
C3 C4 H4 119.8
C5 C4 H4 119.8
N1 C5 C4 118.3(15)
N1 C5 C6 114.9(14)
C4 C5 C6 126.8(16)
C11 C6 C7 122.6(17)
C11 C6 C5 114.7(15)
C7 C6 C5 122.7(16)
C8 C7 C6 119.4(17)
C8 C7 H7 120.3
C6 C7 H7 120.3
C7 C8 C9 119.6(17)
C7 C8 H8 120.2
C9 C8 H8 120.2
C8 C9 C10 120.4(18)
C8 C9 H9 119.8
C10 C9 H9 119.8
C11 C10 C9 119.9(17)
C11 C10 H10 120.0
C9 C10 H10 120.0
C6 C11 C10 117.6(16)
C6 C11 Pt1 114.2(13)
C10 C11 Pt1 126.5(13)
C25 N2 C21 118.6(13)
C25 N2 Pt1 116.6(10)
C21 N2 Pt1 123.9(11)
N2 C21 C22 120.1(16)
N2 C21 H21 119.9
C22 C21 H21 119.9
C23 C22 C21 121.0(16)
C23 C22 H22 119.5
C21 C22 H22 119.5
C22 C23 C24 118.5(15)
C22 C23 H23 120.7
C24 C23 H23 120.7
C25 C24 C23 118.5(16)
C25 C24 H24 120.7
C23 C24 H24 120.7
N2 C25 C24 122.9(16)
N2 C25 C26 114.0(13)
C24 C25 C26 123.0(15)
C27 C26 N3 110.1(15)
C27 C26 C25 135.3(15)
N3 C26 C25 114.5(14)
N5 C27 C26 104.0(14)
N5 C27 H27 128.0
C26 C27 H27 128.0
N4 N3 C26 106.9(13)
N4 N3 Pt1 137.0(11)
C26 N3 Pt1 115.9(11)
N3 N4 N5 106.3(13)
C27 N5 N4 112.4(14)
C27 N5 C28 126.4(14)
N4 N5 C28 121.0(13)
N5 C28 C29 113.3(14)
N5 C28 H28A 108.9
C29 C28 H28A 108.9
N5 C28 H28B 108.9
C29 C28 H28B 108.9
H28A C28 H28B 107.7
C30 C29 C28 110.2(15)
C30 C29 H29A 109.6
C28 C29 H29A 109.6
C30 C29 H29B 109.6
C28 C29 H29B 109.6
H29A C29 H29B 108.1
C29 C30 C31 113.5(15)
C29 C30 H30A 108.9
C31 C30 H30A 108.9
C29 C30 H30B 108.9
C31 C30 H30B 108.9
H30A C30 H30B 107.7
C32 C31 C30 113.7(16)
C32 C31 H31A 108.8
C30 C31 H31A 108.8
C32 C31 H31B 108.8
C30 C31 H31B 108.8
H31A C31 H31B 107.7
C31 C32 C33 113.2(17)
C31 C32 H32A 108.9
C33 C32 H32A 108.9
C31 C32 H32B 108.9
C33 C32 H32B 108.9
H32A C32 H32B 107.8
C32 C33 H33A 109.5
C32 C33 H33B 109.5
H33A C33 H33B 109.5
C32 C33 H33C 109.5
H33A C33 H33C 109.5
H33B C33 H33C 109.5
F3 B1 F1 108.7(10)
F3 B1 F2 109.5(10)
F1 B1 F2 109.5(10)
F3 B1 F4 110.1(11)
F1 B1 F4 108.9(11)
F2 B1 F4 110.3(10)

loop_
_geom_bond_atom_site_label_1
_geom_bond_atom_site_label_2
_geom_bond_distance
Pt1 N3 2.014(15)
Pt1 C11 2.018(17)
Pt1 N1 2.032(13)
Pt1 N2 2.062(13)
N1 C5 1.35(2)
N1 C1 1.36(2)
C1 C2 1.37(2)
C1 H1 0.9500
C2 C3 1.39(2)
C2 H2 0.9500
C3 C4 1.36(2)
C3 H3 0.9500
C4 C5 1.42(2)
C4 H4 0.9500
C5 C6 1.47(2)
C6 C11 1.39(2)
C6 C7 1.39(2)
C7 C8 1.38(3)
C7 H7 0.9500
C8 C9 1.39(3)
C8 H8 0.9500
C9 C10 1.41(3)
C9 H9 0.9500
C10 C11 1.39(3)
C10 H10 0.9500
N2 C25 1.34(2)
N2 C21 1.36(2)
C21 C22 1.39(2)
C21 H21 0.9500
C22 C23 1.37(2)
C22 H22 0.9500
C23 C24 1.39(2)
C23 H23 0.9500
C24 C25 1.39(2)
C24 H24 0.9500
C25 C26 1.46(2)
C26 C27 1.38(2)
C26 N3 1.39(2)
C27 N5 1.35(2)
C27 H27 0.9500
N3 N4 1.36(2)
N4 N5 1.366(19)
N5 C28 1.46(2)
C28 C29 1.53(2)
C28 H28A 0.9900
C28 H28B 0.9900
C29 C30 1.51(3)
C29 H29A 0.9900
C29 H29B 0.9900
C30 C31 1.56(2)
C30 H30A 0.9900
C30 H30B 0.9900
C31 C32 1.51(3)
C31 H31A 0.9900
C31 H31B 0.9900
C32 C33 1.51(2)
C32 H32A 0.9900
C32 H32B 0.9900
C33 H33A 0.9800
C33 H33B 0.9800
C33 H33C 0.9800
B1 F3 1.384(12)
B1 F1 1.387(12)
B1 F2 1.388(12)
B1 F4 1.389(12)
